data_1515450
loop_
_publ_author_name
'Faustino, H\'elio'
'L\'opez, Fernando'
'Castedo, Luis'
'Mascare\~nas, Jos\'e L.'

_publ_section_title
;
 Gold(i)-catalyzed intermolecular (4 + 2) cycloaddition of allenamides and
 acyclic dienes
;
_journal_issue 4
_journal_name_full 'Chemical Science'
_journal_page_first 633
_journal_paper_doi 10.1039/c0sc00630k
_journal_volume 2
_journal_year 2011
_chemical_absolute_configuration syn
_chemical_compound_source 'synthesis as described'
_chemical_formula_moiety 'C24 H25 N O2'
_chemical_formula_sum 'C24 H25 N O2'
_chemical_formula_weight 359.45
_chemical_name_common FL008t17cris
_chemical_name_systematic
;
?
;
_space_group_IT_number 19
_symmetry_cell_setting orthorhombic
_symmetry_Int_Tables_number 19
_symmetry_space_group_name_Hall 'P 2ac 2ab'
_symmetry_space_group_name_H-M 'P 21 21 21'
_atom_sites_solution_hydrogens geom
_atom_sites_solution_primary direct
_atom_sites_solution_secondary difmap
_audit_creation_date 2010-10-17T21:46:34-00:00
_audit_creation_method 'WinGX routine CIF_UPDATE'
_cell_angle_alpha 90
_cell_angle_beta 90
_cell_angle_gamma 90
_cell_formula_units_Z 4
_cell_length_a 8.2299(2)
_cell_length_b 9.6964(2)
_cell_length_c 23.9162(6)
_cell_measurement_reflns_used 2490
_cell_measurement_temperature 100(2)
_cell_measurement_theta_max 21.86
_cell_measurement_theta_min 2.26
_cell_measurement_wavelength 0.71073
_cell_volume 1908.52(8)
_computing_cell_refinement 'APEX2 v2010.9-1 (Bruker AXS, 2010)'
_computing_data_collection 'APEX2 v2010.9-1 (Bruker AXS, 2010)'
_computing_data_reduction 'APEX2 v2010.9-1 (Bruker AXS, 2010)'
_computing_molecular_graphics 'Ortep-3 for Windows (Farrugia, 1997)'
_computing_publication_material 'WinGX publication routines (Farrugia, 1999)'
_computing_structure_refinement 'SHELXL-97 (Sheldrick, 2008)'
_computing_structure_solution 'SIR97 (Altomare et al., 1999)'
_diffrn_ambient_temperature 100(2)
_diffrn_measured_fraction_theta_full 1
_diffrn_measured_fraction_theta_max 1
_diffrn_measurement_device_type 'Bruker X8 kappa APEXII CCD'
_diffrn_measurement_method 'omega and phi scans'
_diffrn_radiation_monochromator graphite
_diffrn_radiation_probe x-ray
_diffrn_radiation_type MoK\a
_diffrn_radiation_wavelength 0.71073
_diffrn_reflns_av_R_equivalents 0.0616
_diffrn_reflns_av_unetI/netI 0.0519
_diffrn_reflns_limit_h_max 10
_diffrn_reflns_limit_h_min 0
_diffrn_reflns_limit_k_max 12
_diffrn_reflns_limit_k_min 0
_diffrn_reflns_limit_l_max 31
_diffrn_reflns_limit_l_min 0
_diffrn_reflns_number 16051
_diffrn_reflns_theta_full 28.28
_diffrn_reflns_theta_max 28.28
_diffrn_reflns_theta_min 1.7
_exptl_absorpt_coefficient_mu 0.079
_exptl_absorpt_correction_T_max 0.9735
_exptl_absorpt_correction_T_min 0.9086
_exptl_absorpt_correction_type multi-scan
_exptl_absorpt_process_details 'BRUKER AXS - SADABS'
_exptl_crystal_colour colourless
_exptl_crystal_density_diffrn 1.251
_exptl_crystal_density_method 'not measured'
_exptl_crystal_description prism
_exptl_crystal_F_000 768
_exptl_crystal_size_max 0.3
_exptl_crystal_size_mid 0.27
_exptl_crystal_size_min 0.26
_refine_diff_density_max 0.198
_refine_diff_density_min -0.238
_refine_diff_density_rms 0.051
_refine_ls_extinction_method none
_refine_ls_goodness_of_fit_ref 1.04
_refine_ls_hydrogen_treatment constr
_refine_ls_matrix_type full
_refine_ls_number_parameters 245
_refine_ls_number_reflns 2702
_refine_ls_number_restraints 0
_refine_ls_restrained_S_all 1.04
_refine_ls_R_factor_all 0.0623
_refine_ls_R_factor_gt 0.0428
_refine_ls_shift/su_max 0
_refine_ls_shift/su_mean 0
_refine_ls_structure_factor_coef Fsqd
_refine_ls_weighting_details 'calc w=1/[\s^2^(Fo^2^)+(0.0464P)^2^+0.1059P] where P=(Fo^2^+2Fc^2^)/3'
_refine_ls_weighting_scheme calc
_refine_ls_wR_factor_gt 0.0887
_refine_ls_wR_factor_ref 0.0979
_reflns_number_gt 2165
_reflns_number_total 2702
_reflns_threshold_expression >2\s(I)
_cod_data_source_file c0sc00630k.txt
_cod_data_source_block lm14hff1n
_cod_database_code 1515450

loop_
_symmetry_equiv_pos_as_xyz
'x, y, z'
'-x+1/2, -y, z+1/2'
'x+1/2, -y+1/2, -z'
'-x, y+1/2, -z+1/2'

loop_
_atom_site_label
_atom_site_type_symbol
_atom_site_fract_x
_atom_site_fract_y
_atom_site_fract_z
_atom_site_U_iso_or_equiv
_atom_site_adp_type
_atom_site_occupancy
_atom_site_symmetry_multiplicity
_atom_site_calc_flag
_atom_site_refinement_flags
O1 O 1.0962(2) 0.66046(15) 0.27307(6) 0.0218(4) Uani 1 1 d .
C2 C 0.9688(3) 0.6554(2) 0.30841(9) 0.0183(5) Uani 1 1 d .
N3 N 0.9535(2) 0.52518(17) 0.33055(7) 0.0162(4) Uani 1 1 d .
C4 C 1.0975(3) 0.4409(2) 0.31768(9) 0.0169(5) Uani 1 1 d .
H4 H 1.0617 0.3485 0.3037 0.02 Uiso 1 1 calc R
C5 C 1.1685(3) 0.5243(2) 0.26903(9) 0.0200(5) Uani 1 1 d .
H5A H 1.2883 0.5301 0.2722 0.024 Uiso 1 1 calc R
H5B H 1.1408 0.4808 0.2328 0.024 Uiso 1 1 calc R
O6 O 0.8814(2) 0.75338(15) 0.31677(6) 0.0235(4) Uani 1 1 d .
C7 C 0.8453(3) 0.5079(2) 0.37602(9) 0.0169(5) Uani 1 1 d .
H7 H 0.8141 0.59 0.3948 0.02 Uiso 1 1 calc R
C8 C 0.7814(3) 0.3918(2) 0.39592(9) 0.0170(5) Uani 1 1 d .
C9 C 0.8017(3) 0.2473(2) 0.37302(9) 0.0165(4) Uani 1 1 d .
H9 H 0.8931 0.2485 0.3455 0.02 Uiso 1 1 calc R
C10 C 0.8463(3) 0.1478(2) 0.41975(10) 0.0196(5) Uani 1 1 d .
C11 C 0.8216(3) 0.1783(2) 0.47321(10) 0.0219(5) Uani 1 1 d .
H11 H 0.8498 0.1104 0.5001 0.026 Uiso 1 1 calc R
C12 C 0.7529(3) 0.3113(2) 0.49429(9) 0.0242(6) Uani 1 1 d .
H12A H 0.8406 0.366 0.512 0.029 Uiso 1 1 calc R
H12B H 0.6699 0.2917 0.5232 0.029 Uiso 1 1 calc R
C13 C 0.6757(3) 0.3958(2) 0.44718(9) 0.0200(5) Uani 1 1 d .
H13A H 0.5671 0.3579 0.4382 0.024 Uiso 1 1 calc R
H13B H 0.6617 0.4926 0.4595 0.024 Uiso 1 1 calc R
C14 C 0.6459(3) 0.2055(2) 0.34184(9) 0.0163(5) Uani 1 1 d .
C15 C 0.5457(3) 0.0999(2) 0.35999(10) 0.0220(5) Uani 1 1 d .
H15 H 0.5719 0.052 0.3934 0.026 Uiso 1 1 calc R
C16 C 0.4077(3) 0.0628(2) 0.33025(11) 0.0275(6) Uani 1 1 d .
H16 H 0.3409 -0.0103 0.3433 0.033 Uiso 1 1 calc R
C17 C 0.3673(3) 0.1320(2) 0.28168(10) 0.0268(6) Uani 1 1 d .
H17 H 0.2737 0.1059 0.261 0.032 Uiso 1 1 calc R
C18 C 0.4644(3) 0.2399(2) 0.26323(10) 0.0250(6) Uani 1 1 d .
H18 H 0.436 0.2894 0.2304 0.03 Uiso 1 1 calc R
C19 C 0.6032(3) 0.2752(2) 0.29298(9) 0.0193(5) Uani 1 1 d .
H19 H 0.6702 0.3481 0.2798 0.023 Uiso 1 1 calc R
C20 C 0.9238(3) 0.0150(2) 0.40164(11) 0.0300(6) Uani 1 1 d .
H20A H 0.9442 -0.0429 0.4345 0.045 Uiso 1 1 calc R
H20B H 1.0269 0.0347 0.3828 0.045 Uiso 1 1 calc R
H20C H 0.851 -0.0335 0.3759 0.045 Uiso 1 1 calc R
C21 C 1.2089(3) 0.4213(2) 0.36830(9) 0.0181(5) Uani 1 1 d .
H21A H 1.1483 0.3702 0.3975 0.022 Uiso 1 1 calc R
H21B H 1.3022 0.3634 0.3569 0.022 Uiso 1 1 calc R
C22 C 1.2733(3) 0.5531(2) 0.39362(9) 0.0179(5) Uani 1 1 d .
C23 C 1.1893(3) 0.6189(2) 0.43641(9) 0.0220(5) Uani 1 1 d .
H23 H 1.0906 0.5803 0.4498 0.026 Uiso 1 1 calc R
C24 C 1.2473(3) 0.7397(2) 0.45985(10) 0.0257(6) Uani 1 1 d .
H24 H 1.1882 0.7834 0.489 0.031 Uiso 1 1 calc R
C25 C 1.3913(3) 0.7973(2) 0.44093(10) 0.0253(6) Uani 1 1 d .
H25 H 1.4311 0.8804 0.4569 0.03 Uiso 1 1 calc R
C26 C 1.4769(3) 0.7325(2) 0.39840(10) 0.0232(5) Uani 1 1 d .
H26 H 1.5757 0.7712 0.3851 0.028 Uiso 1 1 calc R
C27 C 1.4181(3) 0.6115(2) 0.37532(10) 0.0206(5) Uani 1 1 d .
H27 H 1.4779 0.5674 0.3464 0.025 Uiso 1 1 calc R

loop_
_atom_site_aniso_label
_atom_site_aniso_U_11
_atom_site_aniso_U_22
_atom_site_aniso_U_33
_atom_site_aniso_U_23
_atom_site_aniso_U_13
_atom_site_aniso_U_12
O1 0.0268(9) 0.0170(8) 0.0217(9) 0.0041(7) 0.0042(7) -0.0024(7)
C2 0.0228(12) 0.0169(11) 0.0152(11) 0.0012(9) -0.0038(10) -0.0051(10)
N3 0.0172(9) 0.0142(8) 0.0171(10) -0.0002(8) 0.0020(8) 0.0008(7)
C4 0.0200(12) 0.0133(10) 0.0174(11) -0.0013(9) 0.0034(9) -0.0007(9)
C5 0.0232(12) 0.0185(11) 0.0184(12) -0.0001(9) 0.0044(10) -0.0040(10)
O6 0.0274(9) 0.0164(8) 0.0266(9) 0.0016(7) -0.0037(7) 0.0013(7)
C7 0.0165(11) 0.0176(10) 0.0165(11) -0.0034(9) 0.0001(9) 0.0020(9)
C8 0.0151(11) 0.0175(10) 0.0184(11) -0.0016(9) 0.0010(9) 0.0004(9)
C9 0.0162(11) 0.0165(10) 0.0166(11) 0.0003(10) 0.0028(9) -0.0003(9)
C10 0.0165(11) 0.0150(10) 0.0273(13) 0.0017(10) -0.0049(10) -0.0012(9)
C11 0.0176(12) 0.0213(11) 0.0268(13) 0.0072(10) -0.0055(10) -0.0028(10)
C12 0.0250(13) 0.0293(13) 0.0183(12) 0.0023(10) 0.0022(10) -0.0012(11)
C13 0.0211(12) 0.0215(11) 0.0175(12) -0.0026(10) 0.0033(10) -0.0006(10)
C14 0.0194(11) 0.0137(10) 0.0157(11) -0.0038(9) 0.0022(9) 0.0027(9)
C15 0.0209(12) 0.0217(11) 0.0233(13) 0.0023(10) -0.0038(10) -0.0021(10)
C16 0.0253(13) 0.0198(11) 0.0375(15) 0.0003(11) -0.0070(12) -0.0042(10)
C17 0.0268(13) 0.0235(12) 0.0302(14) -0.0096(11) -0.0098(11) 0.0045(11)
C18 0.0332(14) 0.0238(12) 0.0179(12) -0.0039(11) -0.0034(10) 0.0125(12)
C19 0.0235(12) 0.0161(11) 0.0184(12) -0.0001(10) 0.0055(10) 0.0044(10)
C20 0.0313(15) 0.0187(11) 0.0401(16) 0.0024(11) -0.0043(13) 0.0068(11)
C21 0.0193(12) 0.0154(10) 0.0196(12) 0.0010(9) 0.0030(10) 0.0010(9)
C22 0.0194(12) 0.0182(11) 0.0160(11) 0.0031(9) -0.0012(9) 0.0032(9)
C23 0.0220(12) 0.0249(12) 0.0193(12) 0.0001(10) 0.0005(10) 0.0025(10)
C24 0.0309(14) 0.0249(12) 0.0214(12) -0.0059(11) 0.0008(10) 0.0009(11)
C25 0.0303(14) 0.0207(11) 0.0247(13) -0.0002(10) -0.0071(11) -0.0002(11)
C26 0.0216(12) 0.0233(11) 0.0247(13) 0.0033(11) -0.0028(10) -0.0043(10)
C27 0.0212(12) 0.0212(11) 0.0193(12) 0.0022(10) 0.0008(10) 0.0050(9)

loop_
_atom_type_symbol
_atom_type_description
_atom_type_scat_dispersion_real
_atom_type_scat_dispersion_imag
_atom_type_scat_source
C C 0.0033 0.0016 'International Tables Vol C Tables 4.2.6.8 and 6.1.1.4'
H H 0 0 'International Tables Vol C Tables 4.2.6.8 and 6.1.1.4'
N N 0.0061 0.0033 'International Tables Vol C Tables 4.2.6.8 and 6.1.1.4'
O O 0.0106 0.006 'International Tables Vol C Tables 4.2.6.8 and 6.1.1.4'

loop_
_geom_angle_atom_site_label_1
_geom_angle_atom_site_label_2
_geom_angle_atom_site_label_3
_geom_angle
C2 O1 C5 109.13(16)
O6 C2 O1 122.6(2)
O6 C2 N3 127.2(2)
O1 C2 N3 110.23(19)
C2 N3 C7 117.52(18)
C2 N3 C4 110.86(18)
C7 N3 C4 126.95(17)
N3 C4 C21 112.68(18)
N3 C4 C5 99.94(17)
C21 C4 C5 115.95(19)
N3 C4 H4 109.3
C21 C4 H4 109.3
C5 C4 H4 109.3
O1 C5 C4 105.85(17)
O1 C5 H5A 110.6
C4 C5 H5A 110.6
O1 C5 H5B 110.6
C4 C5 H5B 110.6
H5A C5 H5B 108.7
C8 C7 N3 128.59(19)
C8 C7 H7 115.7
N3 C7 H7 115.7
C7 C8 C13 119.87(19)
C7 C8 C9 127.6(2)
C13 C8 C9 112.52(17)
C8 C9 C10 110.34(17)
C8 C9 C14 109.11(17)
C10 C9 C14 112.97(17)
C8 C9 H9 108.1
C10 C9 H9 108.1
C14 C9 H9 108.1
C11 C10 C20 122.2(2)
C11 C10 C9 122.0(2)
C20 C10 C9 115.75(19)
C10 C11 C12 125.0(2)
C10 C11 H11 117.5
C12 C11 H11 117.5
C11 C12 C13 111.73(19)
C11 C12 H12A 109.3
C13 C12 H12A 109.3
C11 C12 H12B 109.3
C13 C12 H12B 109.3
H12A C12 H12B 107.9
C8 C13 C12 110.24(19)
C8 C13 H13A 109.6
C12 C13 H13A 109.6
C8 C13 H13B 109.6
C12 C13 H13B 109.6
H13A C13 H13B 108.1
C15 C14 C19 118.1(2)
C15 C14 C9 122.7(2)
C19 C14 C9 119.24(19)
C14 C15 C16 121.2(2)
C14 C15 H15 119.4
C16 C15 H15 119.4
C17 C16 C15 120.1(2)
C17 C16 H16 119.9
C15 C16 H16 119.9
C16 C17 C18 119.7(2)
C16 C17 H17 120.2
C18 C17 H17 120.2
C17 C18 C19 119.7(2)
C17 C18 H18 120.1
C19 C18 H18 120.1
C18 C19 C14 121.1(2)
C18 C19 H19 119.4
C14 C19 H19 119.4
C10 C20 H20A 109.5
C10 C20 H20B 109.5
H20A C20 H20B 109.5
C10 C20 H20C 109.5
H20A C20 H20C 109.5
H20B C20 H20C 109.5
C22 C21 C4 115.00(17)
C22 C21 H21A 108.5
C4 C21 H21A 108.5
C22 C21 H21B 108.5
C4 C21 H21B 108.5
H21A C21 H21B 107.5
C23 C22 C27 118.1(2)
C23 C22 C21 120.6(2)
C27 C22 C21 121.3(2)
C24 C23 C22 121.0(2)
C24 C23 H23 119.5
C22 C23 H23 119.5
C23 C24 C25 120.2(2)
C23 C24 H24 119.9
C25 C24 H24 119.9
C24 C25 C26 119.4(2)
C24 C25 H25 120.3
C26 C25 H25 120.3
C27 C26 C25 119.9(2)
C27 C26 H26 120
C25 C26 H26 120
C26 C27 C22 121.3(2)
C26 C27 H27 119.4
C22 C27 H27 119.4

loop_
_geom_bond_atom_site_label_1
_geom_bond_atom_site_label_2
_geom_bond_distance
O1 C2 1.348(3)
O1 C5 1.452(2)
C2 O6 1.208(3)
C2 N3 1.375(3)
N3 C7 1.416(3)
N3 C4 1.472(3)
C4 C21 1.530(3)
C4 C5 1.533(3)
C4 H4 1
C5 H5A 0.99
C5 H5B 0.99
C7 C8 1.330(3)
C7 H7 0.95
C8 C13 1.504(3)
C8 C9 1.514(3)
C9 C10 1.521(3)
C9 C14 1.538(3)
C9 H9 1
C10 C11 1.328(3)
C10 C20 1.501(3)
C11 C12 1.496(3)
C11 H11 0.95
C12 C13 1.531(3)
C12 H12A 0.99
C12 H12B 0.99
C13 H13A 0.99
C13 H13B 0.99
C14 C15 1.384(3)
C14 C19 1.395(3)
C15 C16 1.387(3)
C15 H15 0.95
C16 C17 1.382(3)
C16 H16 0.95
C17 C18 1.388(3)
C17 H17 0.95
C18 C19 1.389(3)
C18 H18 0.95
C19 H19 0.95
C20 H20A 0.98
C20 H20B 0.98
C20 H20C 0.98
C21 C22 1.510(3)
C21 H21A 0.99
C21 H21B 0.99
C22 C23 1.390(3)
C22 C27 1.390(3)
C23 C24 1.383(3)
C23 H23 0.95
C24 C25 1.386(3)
C24 H24 0.95
C25 C26 1.387(3)
C25 H25 0.95
C26 C27 1.384(3)
C26 H26 0.95
C27 H27 0.95

loop_
_geom_torsion_atom_site_label_1
_geom_torsion_atom_site_label_2
_geom_torsion_atom_site_label_3
_geom_torsion_atom_site_label_4
_geom_torsion
C5 O1 C2 O6 -175.7(2)
C5 O1 C2 N3 2.4(2)
O6 C2 N3 C7 -13.4(3)
O1 C2 N3 C7 168.63(17)
O6 C2 N3 C4 -170.9(2)
O1 C2 N3 C4 11.1(2)
C2 N3 C4 C21 105.2(2)
C7 N3 C4 C21 -49.7(3)
C2 N3 C4 C5 -18.5(2)
C7 N3 C4 C5 -173.35(19)
C2 O1 C5 C4 -14.1(2)
N3 C4 C5 O1 18.9(2)
C21 C4 C5 O1 -102.4(2)
C2 N3 C7 C8 162.9(2)
C4 N3 C7 C8 -43.6(3)
N3 C7 C8 C13 176.4(2)
N3 C7 C8 C9 -3.4(4)
C7 C8 C9 C10 131.5(2)
C13 C8 C9 C10 -48.3(2)
C7 C8 C9 C14 -103.8(3)
C13 C8 C9 C14 76.4(2)
C8 C9 C10 C11 18.3(3)
C14 C9 C10 C11 -104.2(2)
C8 C9 C10 C20 -160.2(2)
C14 C9 C10 C20 77.4(2)
C20 C10 C11 C12 176.7(2)
C9 C10 C11 C12 -1.6(4)
C10 C11 C12 C13 13.8(3)
C7 C8 C13 C12 -117.8(2)
C9 C8 C13 C12 62.0(2)
C11 C12 C13 C8 -42.4(3)
C8 C9 C14 C15 -114.4(2)
C10 C9 C14 C15 8.7(3)
C8 C9 C14 C19 66.1(2)
C10 C9 C14 C19 -170.73(19)
C19 C14 C15 C16 0.8(3)
C9 C14 C15 C16 -178.6(2)
C14 C15 C16 C17 -0.4(4)
C15 C16 C17 C18 -0.8(4)
C16 C17 C18 C19 1.5(3)
C17 C18 C19 C14 -1.1(3)
C15 C14 C19 C18 -0.1(3)
C9 C14 C19 C18 179.35(19)
N3 C4 C21 C22 -58.7(2)
C5 C4 C21 C22 55.6(3)
C4 C21 C22 C23 90.9(3)
C4 C21 C22 C27 -89.6(3)
C27 C22 C23 C24 0.5(3)
C21 C22 C23 C24 -179.9(2)
C22 C23 C24 C25 -0.1(3)
C23 C24 C25 C26 -0.1(3)
C24 C25 C26 C27 0.0(3)
C25 C26 C27 C22 0.5(3)
C23 C22 C27 C26 -0.7(3)
C21 C22 C27 C26 179.8(2)
